data_1501992
loop_
_publ_author_name
'Gessner, Viktoria H.'
'Tilley, T. Don'

_publ_section_title
;
 Diphenylanthracene macrocylces from reductive zirconocene coupling: on
 the edge of steric overload.
;
_journal_issue 5
_journal_name_full 'Organic letters'
_journal_page_first 1154
_journal_page_last 1157
_journal_paper_doi 10.1021/ol2000099
_journal_volume 13
_journal_year 2011
_chemical_formula_sum 'C108 H108 Si6'
_chemical_formula_weight 1574.48
_chemical_name_systematic
;
 ?
;
_space_group_IT_number 15
_symmetry_cell_setting monoclinic
_symmetry_space_group_name_Hall '-C 2yc'
_symmetry_space_group_name_H-M 'C 1 2/c 1'
_atom_sites_solution_hydrogens geom
_atom_sites_solution_primary direct
_atom_sites_solution_secondary difmap
_audit_creation_date 2011-01-21T15:41:57-00:00
_audit_creation_method 'WinGX routine CIF_UPDATE'
_cell_angle_alpha 90
_cell_angle_beta 104.904(8)
_cell_angle_gamma 90
_cell_formula_units_Z 8
_cell_length_a 78.14(4)
_cell_length_b 11.995(6)
_cell_length_c 25.629(12)
_cell_measurement_temperature 149(2)
_cell_volume 23214(2)
_computing_molecular_graphics 'Ortep-3 (Farrugia, 1997)'
_computing_publication_material SHELXL-97
_computing_structure_refinement 'SHELXL-97 (Sheldrick, 2008)'
_computing_structure_solution 'SHELXS-97 (Sheldrick, 2008)'
_diffrn_ambient_temperature 149(2)
_diffrn_measured_fraction_theta_full 0.996
_diffrn_measured_fraction_theta_max 0.996
_diffrn_measurement_device_type 'Bruker APEX-CCD'
_diffrn_measurement_method omega-scans
_diffrn_radiation_monochromator graphite
_diffrn_radiation_type MoK\a
_diffrn_radiation_wavelength 0.71073
_diffrn_reflns_av_R_equivalents 0.2994
_diffrn_reflns_av_unetI/netI 0.2509
_diffrn_reflns_limit_h_max 89
_diffrn_reflns_limit_h_min -92
_diffrn_reflns_limit_k_max 14
_diffrn_reflns_limit_k_min -14
_diffrn_reflns_limit_l_max 27
_diffrn_reflns_limit_l_min -30
_diffrn_reflns_number 113515
_diffrn_reflns_theta_full 25
_diffrn_reflns_theta_max 25
_diffrn_reflns_theta_min 1.08
_exptl_absorpt_coefficient_mu 0.109
_exptl_absorpt_correction_T_max 0.9873
_exptl_absorpt_correction_T_min 0.9459
_exptl_absorpt_correction_type empirical
_exptl_absorpt_process_details 'Sadabs 2.01 (Bruker AXS, 1999)'
_exptl_crystal_colour colourless
_exptl_crystal_density_diffrn 0.901
_exptl_crystal_density_method 'not measured'
_exptl_crystal_description plate
_exptl_crystal_F_000 6720
_exptl_crystal_size_max 0.5
_exptl_crystal_size_mid 0.4
_exptl_crystal_size_min 0.1
_refine_diff_density_max 0.328
_refine_diff_density_min -0.263
_refine_diff_density_rms 0.092
_refine_ls_extinction_method none
_refine_ls_goodness_of_fit_ref 1.094
_refine_ls_hydrogen_treatment riding
_refine_ls_matrix_type full
_refine_ls_number_parameters 1045
_refine_ls_number_reflns 20381
_refine_ls_number_restraints 0
_refine_ls_restrained_S_all 1.094
_refine_ls_R_factor_all 0.2386
_refine_ls_R_factor_gt 0.1116
_refine_ls_shift/su_max 0.153
_refine_ls_shift/su_mean 0.007
_refine_ls_structure_factor_coef Fsqd
_refine_ls_weighting_details 'calc w=1/[\s^2^(Fo^2^)+(0.0450P)^2^+0.0000P] where P=(Fo^2^+2Fc^2^)/3'
_refine_ls_weighting_scheme calc
_refine_ls_wR_factor_gt 0.2185
_refine_ls_wR_factor_ref 0.2345
_reflns_number_gt 4504
_reflns_number_total 20381
_reflns_threshold_expression >2sigma(I)
_cod_data_source_file ol2000099_si_001.cif
_cod_data_source_block vg172neu
_cod_original_cell_volume 23215(19)
_cod_original_sg_symbol_H-M C2/c
_cod_database_code 1501992

loop_
_symmetry_equiv_pos_as_xyz
'x, y, z'
'-x, y, -z+1/2'
'x+1/2, y+1/2, z'
'-x+1/2, y+1/2, -z+1/2'
'-x, -y, -z'
'x, -y, z-1/2'
'-x+1/2, -y+1/2, -z'
'x+1/2, -y+1/2, z-1/2'

loop_
_atom_site_label
_atom_site_type_symbol
_atom_site_fract_x
_atom_site_fract_y
_atom_site_fract_z
_atom_site_U_iso_or_equiv
_atom_site_adp_type
_atom_site_occupancy
_atom_site_symmetry_multiplicity
_atom_site_calc_flag
_atom_site_refinement_flags
C1 C 0.10742(12) 0.9630(7) 0.3567(4) 0.185(4) Uani 1 1 d .
H1A H 0.1172 0.9136 0.3746 0.277 Uiso 1 1 calc R
H1B H 0.1081 1.0324 0.3774 0.277 Uiso 1 1 calc R
H1C H 0.1083 0.98 0.3201 0.277 Uiso 1 1 calc R
C2 C 0.08827(13) 0.7382(6) 0.3490(4) 0.190(4) Uani 1 1 d .
H2A H 0.0849 0.703 0.3794 0.284 Uiso 1 1 calc R
H2B H 0.1006 0.7193 0.3506 0.284 Uiso 1 1 calc R
H2C H 0.0806 0.711 0.315 0.284 Uiso 1 1 calc R
C3 C 0.06867(12) 0.9461(8) 0.2886(3) 0.199(5) Uani 1 1 d .
H3A H 0.0744 0.9543 0.259 0.299 Uiso 1 1 calc R
H3B H 0.064 1.0184 0.2962 0.299 Uiso 1 1 calc R
H3C H 0.059 0.8922 0.2784 0.299 Uiso 1 1 calc R
C4 C 0.07547(9) 0.9274(5) 0.4070(3) 0.091(2) Uani 1 1 d .
H4 H 0.0629 0.9251 0.3943 0.109 Uiso 1 1 calc R
C5 C 0.08059(11) 0.9553(5) 0.4608(3) 0.063(2) Uani 1 1 d .
C6 C 0.06782(11) 0.9880(6) 0.4926(3) 0.067(2) Uani 1 1 d .
C7 C 0.05385(9) 1.0576(5) 0.4699(3) 0.073(2) Uani 1 1 d .
H7 H 0.0548 1.0917 0.4373 0.088 Uiso 1 1 calc R
C8 C 0.02512(8) 0.9850(6) 0.5284(3) 0.135(3) Uani 1 1 d .
H8A H 0.0141 1.0096 0.5367 0.202 Uiso 1 1 calc R
H8B H 0.0341 0.9689 0.5621 0.202 Uiso 1 1 calc R
H8C H 0.0228 0.9176 0.5061 0.202 Uiso 1 1 calc R
C9 C 0.03676(9) 1.2329(6) 0.5331(4) 0.143(3) Uani 1 1 d .
H9A H 0.0454 1.2809 0.5222 0.214 Uiso 1 1 calc R
H9B H 0.0412 1.214 0.5714 0.214 Uiso 1 1 calc R
H9C H 0.0254 1.2722 0.5273 0.214 Uiso 1 1 calc R
C10 C 0.01634(9) 1.1288(6) 0.4265(3) 0.153(4) Uani 1 1 d .
H10A H 0.0212 1.1806 0.4045 0.23 Uiso 1 1 calc R
H10B H 0.006 1.1626 0.435 0.23 Uiso 1 1 calc R
H10C H 0.0129 1.0594 0.4064 0.23 Uiso 1 1 calc R
C11 C 0.07003(8) 0.9389(7) 0.5467(3) 0.067(2) Uani 1 1 d .
C12 C 0.06906(8) 1.0018(6) 0.5913(4) 0.078(2) Uani 1 1 d .
H12 H 0.0675 1.0801 0.5868 0.094 Uiso 1 1 calc R
C13 C 0.07021(10) 0.9557(7) 0.6432(3) 0.095(3) Uani 1 1 d .
H13 H 0.0698 1.0016 0.673 0.114 Uiso 1 1 calc R
C14 C 0.07190(9) 0.8450(7) 0.6482(3) 0.077(2) Uani 1 1 d .
C15 C 0.07418(9) 0.7792(6) 0.6051(4) 0.094(3) Uani 1 1 d .
H15 H 0.0762 0.7014 0.6101 0.113 Uiso 1 1 calc R
C16 C 0.07348(9) 0.8271(7) 0.5559(3) 0.087(3) Uani 1 1 d .
H16 H 0.0754 0.7819 0.5275 0.104 Uiso 1 1 calc R
C17 C 0.07268(14) 0.7912(6) 0.7028(3) 0.075(2) Uani 1 1 d .
C18 C 0.08787(13) 0.7741(6) 0.7420(4) 0.074(2) Uani 1 1 d .
C19 C 0.10435(17) 0.7987(7) 0.7309(3) 0.111(3) Uani 1 1 d .
H19 H 0.104 0.8317 0.6969 0.133 Uiso 1 1 calc R
C20 C 0.12082(15) 0.7787(9) 0.7651(5) 0.151(4) Uani 1 1 d .
H20 H 0.1314 0.7979 0.7557 0.181 Uiso 1 1 calc R
C21 C 0.12096(14) 0.7278(9) 0.8150(6) 0.159(5) Uani 1 1 d .
H21 H 0.132 0.711 0.8396 0.19 Uiso 1 1 calc R
C22 C 0.10503(16) 0.7011(6) 0.8292(3) 0.103(3) Uani 1 1 d .
H22 H 0.1057 0.6675 0.8632 0.124 Uiso 1 1 calc R
C23 C 0.08781(14) 0.7243(6) 0.7929(3) 0.082(3) Uani 1 1 d .
C24 C 0.07199(15) 0.7050(6) 0.8045(4) 0.090(3) Uani 1 1 d .
C25 C 0.05598(18) 0.7269(9) 0.7666(5) 0.156(5) Uani 1 1 d .
C26 C 0.0391(2) 0.7018(12) 0.7772(5) 0.251(8) Uani 1 1 d .
H26 H 0.039 0.6888 0.8137 0.301 Uiso 1 1 calc R
C27 C 0.0229(2) 0.6950(19) 0.7379(7) 0.393(15) Uani 1 1 d .
H27 H 0.0128 0.6546 0.742 0.472 Uiso 1 1 calc R
C28 C 0.02350(17) 0.7567(16) 0.6912(10) 0.398(14) Uani 1 1 d .
H28 H 0.0125 0.7832 0.6695 0.477 Uiso 1 1 calc R
C29 C 0.03906(18) 0.7834(11) 0.6732(5) 0.240(7) Uani 1 1 d .
H29 H 0.0382 0.8102 0.6378 0.288 Uiso 1 1 calc R
C30 C 0.05625(15) 0.7675(8) 0.7121(4) 0.134(4) Uani 1 1 d .
C31 C 0.07139(10) 0.6525(8) 0.8560(4) 0.084(3) Uani 1 1 d .
C32 C 0.07395(10) 0.7191(7) 0.9019(4) 0.104(3) Uani 1 1 d .
H32 H 0.0764 0.796 0.8989 0.125 Uiso 1 1 calc R
C33 C 0.07306(9) 0.6772(6) 0.9528(4) 0.099(3) Uani 1 1 d .
H33 H 0.075 0.7248 0.9834 0.119 Uiso 1 1 calc R
C34 C 0.06935(9) 0.5660(7) 0.9568(3) 0.072(2) Uani 1 1 d .
C35 C 0.06761(9) 0.4966(6) 0.9116(4) 0.091(3) Uani 1 1 d .
H35 H 0.0657 0.419 0.9148 0.109 Uiso 1 1 calc R
C36 C 0.06859(10) 0.5399(7) 0.8624(3) 0.100(3) Uani 1 1 d .
H36 H 0.0673 0.4913 0.8324 0.12 Uiso 1 1 calc R
C37 C 0.06749(11) 0.5136(6) 1.0096(3) 0.073(2) Uani 1 1 d .
C38 C 0.05343(10) 0.4450(6) 1.0109(3) 0.086(2) Uani 1 1 d .
H38 H 0.0545 0.4119 1.0453 0.103 Uiso 1 1 calc R
C39 C 0.03534(10) 0.2713(5) 0.9226(4) 0.159(4) Uani 1 1 d .
H39A H 0.0405 0.2126 0.9485 0.239 Uiso 1 1 calc R
H39B H 0.0431 0.2857 0.8989 0.239 Uiso 1 1 calc R
H39C H 0.0237 0.2472 0.9009 0.239 Uiso 1 1 calc R
C40 C 0.02313(10) 0.5183(6) 0.9131(3) 0.137(3) Uani 1 1 d .
H40A H 0.0194 0.5792 0.9332 0.206 Uiso 1 1 calc R
H40B H 0.0128 0.4903 0.8857 0.206 Uiso 1 1 calc R
H40C H 0.032 0.5458 0.8953 0.206 Uiso 1 1 calc R
C41 C 0.01675(9) 0.3688(6) 1.0021(3) 0.140(3) Uani 1 1 d .
H41A H 0.0212 0.3047 1.0254 0.211 Uiso 1 1 calc R
H41B H 0.0052 0.3508 0.9781 0.211 Uiso 1 1 calc R
H41C H 0.0156 0.4332 1.0245 0.211 Uiso 1 1 calc R
C42 C 0.08130(12) 0.5462(6) 1.0601(3) 0.076(2) Uani 1 1 d .
C43 C 0.07623(11) 0.5720(6) 1.1046(3) 0.104(3) Uani 1 1 d .
H43 H 0.0637 0.5727 1.0987 0.124 Uiso 1 1 calc R
C44 C 0.07118(14) 0.5539(8) 1.2158(4) 0.225(5) Uani 1 1 d .
H44A H 0.077 0.5522 1.2545 0.337 Uiso 1 1 calc R
H44B H 0.0672 0.4786 1.2035 0.337 Uiso 1 1 calc R
H44C H 0.061 0.6042 1.2091 0.337 Uiso 1 1 calc R
C45 C 0.10983(16) 0.5411(8) 1.2049(4) 0.281(8) Uani 1 1 d .
H45A H 0.1081 0.4672 1.219 0.421 Uiso 1 1 calc R
H45B H 0.1168 0.5876 1.2343 0.421 Uiso 1 1 calc R
H45C H 0.1162 0.5335 1.1768 0.421 Uiso 1 1 calc R
C46 C 0.08940(13) 0.7616(6) 1.1846(3) 0.184(4) Uani 1 1 d .
H46A H 0.094 0.7797 1.2229 0.277 Uiso 1 1 calc R
H46B H 0.0776 0.794 1.1712 0.277 Uiso 1 1 calc R
H46C H 0.0973 0.7922 1.1642 0.277 Uiso 1 1 calc R
C47 C 0.09975(12) 0.5441(8) 1.0539(3) 0.077(2) Uani 1 1 d .
C48 C 0.11122(14) 0.6306(7) 1.0751(4) 0.116(3) Uani 1 1 d .
H48 H 0.1075 0.6867 1.096 0.14 Uiso 1 1 calc R
C49 C 0.12767(16) 0.6367(7) 1.0665(4) 0.121(3) Uani 1 1 d .
H49 H 0.1356 0.6932 1.0842 0.145 Uiso 1 1 calc R
C50 C 0.13335(12) 0.5606(9) 1.0318(4) 0.097(3) Uani 1 1 d .
C51 C 0.12278(12) 0.4695(7) 1.0137(3) 0.087(3) Uani 1 1 d .
H51 H 0.1269 0.4118 0.9946 0.104 Uiso 1 1 calc R
C52 C 0.10637(12) 0.4621(6) 1.0234(3) 0.074(2) Uani 1 1 d .
H52 H 0.0991 0.4001 1.0094 0.088 Uiso 1 1 calc R
C53 C 0.15032(14) 0.5731(8) 1.0121(3) 0.094(3) Uani 1 1 d .
C54 C 0.15198(15) 0.6724(7) 0.9855(4) 0.089(3) Uani 1 1 d .
C55 C 0.13718(12) 0.7562(11) 0.9684(4) 0.131(3) Uani 1 1 d .
H55 H 0.1262 0.7472 0.9775 0.157 Uiso 1 1 calc R
C56 C 0.1406(2) 0.8533(9) 0.9368(4) 0.181(7) Uani 1 1 d .
H56 H 0.1316 0.9085 0.9289 0.217 Uiso 1 1 calc R
C57 C 0.15580(18) 0.8745(14) 0.9165(7) 0.259(9) Uani 1 1 d .
H57 H 0.1575 0.9383 0.8964 0.31 Uiso 1 1 calc R
C58 C 0.16744(13) 0.7873(10) 0.9309(4) 0.138(4) Uani 1 1 d .
H58 H 0.1773 0.7917 0.9159 0.165 Uiso 1 1 calc R
C59 C 0.16756(17) 0.6841(8) 0.9665(4) 0.090(3) Uani 1 1 d .
C60 C 0.18000(13) 0.6040(10) 0.9729(4) 0.100(3) Uani 1 1 d .
C61 C 0.17917(15) 0.5157(9) 1.0047(4) 0.093(3) Uani 1 1 d .
C62 C 0.19358(12) 0.4362(10) 1.0196(4) 0.117(3) Uani 1 1 d .
H62 H 0.2039 0.4487 1.0071 0.14 Uiso 1 1 calc R
C63 C 0.19310(14) 0.3464(10) 1.0498(5) 0.145(4) Uani 1 1 d .
H63 H 0.2024 0.2931 1.0568 0.174 Uiso 1 1 calc R
C64 C 0.17787(17) 0.3334(8) 1.0713(4) 0.133(4) Uani 1 1 d .
H64 H 0.1774 0.2709 1.0937 0.16 Uiso 1 1 calc R
C65 C 0.16410(11) 0.4073(8) 1.0609(3) 0.103(3) Uani 1 1 d .
H65 H 0.1545 0.3981 1.077 0.123 Uiso 1 1 calc R
C66 C 0.16436(15) 0.4979(8) 1.0256(4) 0.092(3) Uani 1 1 d .
C67 C 0.19540(14) 0.6201(8) 0.9511(5) 0.098(3) Uani 1 1 d .
C68 C 0.20848(16) 0.6930(9) 0.9748(4) 0.122(4) Uani 1 1 d .
H68 H 0.2073 0.7337 1.0055 0.147 Uiso 1 1 calc R
C69 C 0.22354(12) 0.7108(6) 0.9562(4) 0.093(3) Uani 1 1 d .
H69 H 0.232 0.7647 0.9733 0.112 Uiso 1 1 calc R
C70 C 0.22625(14) 0.6493(8) 0.9119(4) 0.084(3) Uani 1 1 d .
C71 C 0.21331(18) 0.5772(9) 0.8897(4) 0.158(5) Uani 1 1 d .
H71 H 0.2146 0.5343 0.8597 0.19 Uiso 1 1 calc R
C72 C 0.19794(17) 0.5613(10) 0.9079(5) 0.171(5) Uani 1 1 d .
H72 H 0.1892 0.5092 0.89 0.206 Uiso 1 1 calc R
C73 C 0.24292(13) 0.6620(7) 0.8947(3) 0.089(3) Uani 1 1 d .
C74 C 0.25633(12) 0.5869(6) 0.9049(3) 0.135(4) Uani 1 1 d .
H74 H 0.2654 0.5993 0.8872 0.162 Uiso 1 1 calc R
C75 C 0.25175(16) 0.4638(8) 1.0094(4) 0.245(6) Uani 1 1 d .
H75A H 0.2403 0.4261 1.0031 0.368 Uiso 1 1 calc R
H75B H 0.2505 0.5413 1.0199 0.368 Uiso 1 1 calc R
H75C H 0.2604 0.4255 1.0384 0.368 Uiso 1 1 calc R
C76 C 0.2597(3) 0.3475(8) 0.9140(5) 0.384(12) Uani 1 1 d .
H76A H 0.27 0.3508 0.899 0.575 Uiso 1 1 calc R
H76B H 0.2488 0.3428 0.8845 0.575 Uiso 1 1 calc R
H76C H 0.2605 0.2815 0.9371 0.575 Uiso 1 1 calc R
C77 C 0.28795(18) 0.4718(12) 0.9869(8) 0.434(14) Uani 1 1 d .
H77A H 0.2901 0.4906 1.0253 0.65 Uiso 1 1 calc R
H77B H 0.2931 0.5297 0.9685 0.65 Uiso 1 1 calc R
H77C H 0.2935 0.3999 0.9832 0.65 Uiso 1 1 calc R
C78 C 0.24441(12) 0.7648(6) 0.8607(3) 0.081(2) Uani 1 1 d .
C79 C 0.25945(11) 0.8280(6) 0.8666(3) 0.115(3) Uani 1 1 d .
H79 H 0.2688 0.8115 0.8975 0.138 Uiso 1 1 calc R
C80 C 0.25703(12) 1.0731(6) 0.8451(4) 0.191(4) Uani 1 1 d .
H80A H 0.2444 1.0697 0.8442 0.287 Uiso 1 1 calc R
H80B H 0.259 1.1326 0.8211 0.287 Uiso 1 1 calc R
H80C H 0.264 1.0886 0.8821 0.287 Uiso 1 1 calc R
C81 C 0.25458(14) 0.9189(8) 0.7488(3) 0.231(6) Uani 1 1 d .
H81A H 0.2419 0.9375 0.7391 0.346 Uiso 1 1 calc R
H81B H 0.2561 0.8408 0.7397 0.346 Uiso 1 1 calc R
H81C H 0.2608 0.9672 0.7288 0.346 Uiso 1 1 calc R
C82 C 0.28883(11) 0.9446(8) 0.8345(5) 0.221(5) Uani 1 1 d .
H82A H 0.2926 1.021 0.8295 0.332 Uiso 1 1 calc R
H82B H 0.2923 0.8951 0.8086 0.332 Uiso 1 1 calc R
H82C H 0.2945 0.9199 0.8713 0.332 Uiso 1 1 calc R
C83 C 0.22732(11) 0.7912(8) 0.8161(4) 0.085(3) Uani 1 1 d .
C84 C 0.21695(13) 0.8838(8) 0.8210(3) 0.118(3) Uani 1 1 d .
H84 H 0.2205 0.9288 0.8525 0.142 Uiso 1 1 calc R
C85 C 0.20193(11) 0.9126(7) 0.7825(4) 0.117(3) Uani 1 1 d .
H85 H 0.1951 0.9757 0.787 0.14 Uiso 1 1 calc R
C86 C 0.19696(13) 0.8443(8) 0.7355(4) 0.095(3) Uani 1 1 d .
C87 C 0.20743(13) 0.7558(7) 0.7330(3) 0.117(3) Uani 1 1 d .
H87 H 0.2039 0.7104 0.7017 0.141 Uiso 1 1 calc R
C88 C 0.22241(13) 0.7244(7) 0.7703(4) 0.138(4) Uani 1 1 d .
H88 H 0.2291 0.661 0.7653 0.166 Uiso 1 1 calc R
C89 C 0.18029(14) 0.8727(8) 0.6929(4) 0.093(3) Uani 1 1 d .
C90 C 0.16629(14) 0.8009(8) 0.6833(4) 0.082(3) Uani 1 1 d .
C91 C 0.16552(17) 0.7043(11) 0.7165(5) 0.170(4) Uani 1 1 d .
H91 H 0.1752 0.689 0.7466 0.204 Uiso 1 1 calc R
C92 C 0.1509(2) 0.6331(12) 0.7054(6) 0.209(6) Uani 1 1 d .
H92 H 0.1512 0.5646 0.7242 0.251 Uiso 1 1 calc R
C93 C 0.13564(15) 0.6667(12) 0.6650(6) 0.180(5) Uani 1 1 d .
H93 H 0.125 0.6251 0.66 0.216 Uiso 1 1 calc R
C94 C 0.13602(15) 0.7597(9) 0.6326(4) 0.135(4) Uani 1 1 d .
H94 H 0.1259 0.7777 0.6044 0.162 Uiso 1 1 calc R
C95 C 0.15119(14) 0.8270(8) 0.6409(4) 0.087(3) Uani 1 1 d .
C96 C 0.15072(13) 0.9230(8) 0.6102(4) 0.098(3) Uani 1 1 d .
C97 C 0.16546(13) 0.9897(7) 0.6153(4) 0.082(3) Uani 1 1 d .
C98 C 0.16595(12) 1.0755(8) 0.5810(4) 0.109(3) Uani 1 1 d .
H98 H 0.1562 1.088 0.5507 0.131 Uiso 1 1 calc R
C99 C 0.18000(17) 1.1420(8) 0.5896(4) 0.142(4) Uani 1 1 d .
H99 H 0.1797 1.2048 0.5668 0.171 Uiso 1 1 calc R
C100 C 0.19590(13) 1.1215(9) 0.6330(5) 0.154(4) Uani 1 1 d .
H100 H 0.2056 1.1715 0.6392 0.185 Uiso 1 1 calc R
C101 C 0.19645(12) 1.0302(8) 0.6639(4) 0.129(4) Uani 1 1 d .
H101 H 0.2072 1.0105 0.6893 0.155 Uiso 1 1 calc R
C102 C 0.18117(13) 0.9635(8) 0.6587(4) 0.083(2) Uani 1 1 d .
C103 C 0.13380(12) 0.9405(7) 0.5658(4) 0.085(2) Uani 1 1 d .
C104 C 0.12297(11) 1.0300(6) 0.5672(3) 0.080(2) Uani 1 1 d .
H104 H 0.127 1.0873 0.5931 0.096 Uiso 1 1 calc R
C105 C 0.10610(11) 1.0390(6) 0.5315(3) 0.076(2) Uani 1 1 d .
H105 H 0.099 1.1021 0.5337 0.092 Uiso 1 1 calc R
C106 C 0.09961(11) 0.9578(7) 0.4929(3) 0.071(2) Uani 1 1 d .
C107 C 0.11201(13) 0.8715(6) 0.4906(3) 0.107(3) Uani 1 1 d .
H107 H 0.1086 0.8166 0.4632 0.129 Uiso 1 1 calc R
C108 C 0.12827(12) 0.8627(7) 0.5247(4) 0.133(4) Uani 1 1 d .
H108 H 0.1359 0.8037 0.5206 0.16 Uiso 1 1 calc R
Si1 Si 0.08598(4) 0.8934(2) 0.35308(11) 0.1215(10) Uani 1 1 d .
Si2 Si 0.03345(3) 1.0981(2) 0.49063(10) 0.1057(9) Uani 1 1 d .
Si3 Si 0.03282(3) 0.4031(2) 0.96047(10) 0.1100(9) Uani 1 1 d .
Si4 Si 0.08805(4) 0.6071(2) 1.17598(11) 0.1415(11) Uani 1 1 d .
Si5 Si 0.25900(6) 0.4609(3) 0.95010(18) 0.2004(17) Uani 1 1 d .
Si6 Si 0.26395(4) 0.9404(2) 0.82293(12) 0.1283(10) Uani 1 1 d .

loop_
_atom_site_aniso_label
_atom_site_aniso_U_11
_atom_site_aniso_U_22
_atom_site_aniso_U_33
_atom_site_aniso_U_23
_atom_site_aniso_U_13
_atom_site_aniso_U_12
C1 0.244(11) 0.142(8) 0.215(12) -0.021(8) 0.144(9) -0.080(8)
C2 0.357(14) 0.096(7) 0.156(10) -0.053(6) 0.138(9) -0.061(8)
C3 0.291(12) 0.258(11) 0.044(6) 0.001(7) 0.033(7) 0.046(10)
C4 0.098(6) 0.119(6) 0.057(6) -0.011(5) 0.021(5) -0.006(5)
C5 0.079(6) 0.068(5) 0.041(6) 0.014(4) 0.015(5) -0.005(4)
C6 0.095(7) 0.064(5) 0.042(6) -0.007(4) 0.018(5) -0.013(5)
C7 0.079(6) 0.072(5) 0.068(6) 0.015(4) 0.017(5) -0.010(4)
C8 0.084(6) 0.163(8) 0.164(9) 0.051(7) 0.044(6) -0.021(5)
C9 0.144(8) 0.113(7) 0.186(10) 0.009(7) 0.070(7) 0.025(6)
C10 0.103(6) 0.205(9) 0.118(8) 0.056(7) -0.033(6) -0.004(6)
C11 0.100(6) 0.092(6) 0.013(5) 0.009(5) 0.022(4) -0.001(5)
C12 0.104(6) 0.078(6) 0.054(6) -0.012(5) 0.023(5) 0.011(4)
C13 0.168(8) 0.074(6) 0.049(7) -0.006(5) 0.037(5) -0.025(6)
C14 0.132(7) 0.064(6) 0.047(6) 0.008(5) 0.042(5) -0.017(5)
C15 0.141(7) 0.061(6) 0.078(7) 0.012(6) 0.025(6) 0.005(5)
C16 0.156(7) 0.075(6) 0.039(6) 0.020(5) 0.044(5) 0.022(5)
C17 0.083(7) 0.096(6) 0.048(6) 0.013(5) 0.021(6) 0.001(5)
C18 0.063(7) 0.088(6) 0.074(8) 0.000(5) 0.026(6) 0.004(5)
C19 0.131(9) 0.165(8) 0.027(6) 0.006(5) 0.003(7) 0.016(7)
C20 0.161(12) 0.245(12) 0.051(7) 0.014(8) 0.036(8) -0.011(9)
C21 0.102(9) 0.222(12) 0.157(14) -0.020(10) 0.044(9) -0.032(8)
C22 0.146(9) 0.131(7) 0.020(5) 0.011(5) -0.001(7) 0.033(7)
C23 0.136(9) 0.094(6) 0.028(6) 0.029(5) 0.040(6) -0.026(6)
C24 0.129(9) 0.106(6) 0.053(7) 0.049(5) 0.060(7) 0.006(6)
C25 0.137(11) 0.234(11) 0.102(10) 0.119(8) 0.041(9) 0.062(9)
C26 0.107(10) 0.48(2) 0.185(14) 0.227(14) 0.071(10) 0.069(12)
C27 0.151(15) 0.82(4) 0.224(17) 0.36(2) 0.081(12) 0.100(19)
C28 0.086(11) 0.67(3) 0.44(3) 0.35(3) 0.060(15) 0.040(14)
C29 0.108(9) 0.423(18) 0.174(12) 0.218(12) 0.007(9) 0.014(11)
C30 0.094(9) 0.190(9) 0.115(10) 0.092(7) 0.023(8) 0.010(7)
C31 0.121(7) 0.091(7) 0.050(7) -0.001(6) 0.039(5) 0.047(6)
C32 0.172(8) 0.069(6) 0.094(8) 0.033(7) 0.077(7) 0.007(5)
C33 0.144(7) 0.047(6) 0.113(9) 0.002(5) 0.044(6) 0.011(5)
C34 0.112(6) 0.088(6) 0.022(5) 0.001(5) 0.025(4) 0.017(5)
C35 0.156(8) 0.070(6) 0.058(6) 0.024(5) 0.047(6) -0.012(5)
C36 0.187(8) 0.056(6) 0.057(7) 0.015(5) 0.035(6) 0.033(5)
C37 0.106(7) 0.062(5) 0.060(6) 0.017(5) 0.038(6) 0.016(5)
C38 0.103(7) 0.093(6) 0.069(6) 0.018(5) 0.035(5) -0.008(5)
C39 0.187(9) 0.081(6) 0.187(10) -0.032(6) 0.008(7) -0.019(6)
C40 0.151(8) 0.131(7) 0.122(8) 0.020(6) 0.020(6) 0.032(6)
C41 0.098(6) 0.174(8) 0.163(9) 0.013(7) 0.057(6) -0.015(6)
C42 0.094(7) 0.079(5) 0.049(6) -0.003(5) 0.005(6) 0.004(5)
C43 0.175(8) 0.107(6) 0.042(6) -0.012(5) 0.052(6) 0.027(5)
C44 0.397(16) 0.226(11) 0.108(9) -0.023(8) 0.167(10) -0.122(11)
C45 0.382(17) 0.185(10) 0.206(13) 0.011(9) -0.051(12) 0.162(11)
C46 0.350(13) 0.099(7) 0.092(8) -0.018(6) 0.036(8) 0.040(7)
C47 0.073(7) 0.087(6) 0.074(7) 0.000(5) 0.027(5) -0.017(6)
C48 0.090(7) 0.115(8) 0.159(10) -0.040(6) 0.059(7) -0.018(7)
C49 0.140(10) 0.106(7) 0.131(9) -0.041(6) 0.060(8) 0.002(7)
C50 0.081(7) 0.105(8) 0.114(8) 0.003(6) 0.041(6) -0.035(7)
C51 0.066(6) 0.102(7) 0.102(7) 0.001(5) 0.039(6) -0.004(6)
C52 0.096(7) 0.067(5) 0.063(6) -0.019(4) 0.030(5) -0.005(5)
C53 0.115(9) 0.067(7) 0.096(7) 0.011(5) 0.022(6) -0.022(6)
C54 0.103(8) 0.063(7) 0.112(8) -0.012(6) 0.047(7) -0.011(6)
C55 0.128(9) 0.173(10) 0.094(8) -0.027(8) 0.033(7) 0.017(9)
C56 0.32(2) 0.096(8) 0.084(9) 0.030(7) -0.022(10) 0.024(10)
C57 0.190(14) 0.279(19) 0.35(2) 0.117(16) 0.146(14) 0.089(13)
C58 0.113(9) 0.149(10) 0.147(10) -0.040(9) 0.026(7) -0.011(8)
C59 0.138(10) 0.048(6) 0.100(8) 0.004(5) 0.058(7) -0.027(6)
C60 0.085(7) 0.100(8) 0.138(9) 0.047(7) 0.070(6) -0.008(7)
C61 0.107(9) 0.096(8) 0.093(8) 0.009(6) 0.060(7) -0.019(7)
C62 0.115(8) 0.146(9) 0.106(8) 0.052(7) 0.058(6) 0.011(8)
C63 0.119(9) 0.181(11) 0.155(11) 0.057(9) 0.070(8) 0.000(8)
C64 0.143(10) 0.116(8) 0.141(9) 0.073(7) 0.038(8) 0.004(8)
C65 0.091(7) 0.115(8) 0.097(8) 0.023(7) 0.015(6) -0.003(6)
C66 0.116(9) 0.082(7) 0.080(7) 0.032(6) 0.029(7) 0.011(7)
C67 0.105(9) 0.091(7) 0.093(9) 0.004(6) 0.015(7) -0.030(6)
C68 0.118(9) 0.131(9) 0.155(11) 0.003(8) 0.102(9) 0.022(7)
C69 0.093(8) 0.076(6) 0.110(9) -0.007(6) 0.025(6) -0.027(5)
C70 0.095(8) 0.094(7) 0.069(8) 0.000(5) 0.035(7) 0.007(6)
C71 0.167(11) 0.210(12) 0.113(10) -0.064(8) 0.062(9) -0.081(10)
C72 0.189(13) 0.244(13) 0.111(10) -0.092(9) 0.092(9) -0.067(10)
C73 0.109(8) 0.089(7) 0.070(6) 0.024(5) 0.023(6) 0.015(6)
C74 0.173(9) 0.114(7) 0.144(9) 0.050(6) 0.088(7) 0.071(7)
C75 0.437(18) 0.188(10) 0.178(12) 0.102(9) 0.201(13) 0.080(11)
C76 0.89(4) 0.080(8) 0.164(13) 0.034(8) 0.112(18) 0.039(14)
C77 0.303(18) 0.277(17) 0.71(4) 0.28(2) 0.11(2) 0.160(14)
C78 0.119(8) 0.058(6) 0.058(6) 0.002(5) 0.010(6) 0.027(5)
C79 0.125(7) 0.098(7) 0.109(8) 0.014(6) 0.005(6) -0.040(6)
C80 0.295(12) 0.075(6) 0.242(12) 0.030(7) 0.140(10) 0.035(7)
C81 0.371(15) 0.238(11) 0.070(8) 0.009(7) 0.032(9) -0.156(11)
C82 0.143(9) 0.203(11) 0.327(17) 0.038(10) 0.077(9) -0.041(8)
C83 0.082(7) 0.096(7) 0.089(8) 0.044(6) 0.042(6) 0.015(6)
C84 0.107(8) 0.148(8) 0.086(8) -0.035(6) 0.000(6) 0.037(7)
C85 0.089(7) 0.164(9) 0.086(7) -0.015(7) 0.001(6) 0.055(6)
C86 0.115(8) 0.094(7) 0.061(7) -0.014(6) -0.003(6) -0.008(6)
C87 0.156(9) 0.096(7) 0.080(8) -0.009(6) -0.004(7) 0.049(6)
C88 0.175(10) 0.130(8) 0.064(7) -0.016(6) -0.055(7) 0.045(7)
C89 0.096(8) 0.100(7) 0.089(8) 0.038(6) 0.032(7) -0.005(6)
C90 0.076(7) 0.085(7) 0.084(7) 0.026(6) 0.021(6) 0.015(6)
C91 0.166(12) 0.178(11) 0.163(11) 0.067(10) 0.036(9) 0.017(9)
C92 0.181(14) 0.260(16) 0.194(15) 0.045(12) 0.064(12) -0.098(13)
C93 0.112(9) 0.198(13) 0.195(14) 0.003(10) -0.024(9) -0.038(10)
C94 0.146(11) 0.102(8) 0.154(11) 0.051(7) 0.033(8) 0.010(8)
C95 0.076(7) 0.082(7) 0.107(9) 0.003(6) 0.033(7) -0.006(7)
C96 0.089(8) 0.083(7) 0.106(8) 0.027(6) 0.001(6) 0.001(6)
C97 0.087(8) 0.053(6) 0.112(8) 0.010(6) 0.037(7) -0.005(5)
C98 0.085(7) 0.099(8) 0.127(9) 0.036(7) -0.001(6) -0.013(6)
C99 0.125(9) 0.147(10) 0.146(10) 0.066(8) 0.017(8) 0.015(8)
C100 0.107(9) 0.123(9) 0.219(13) 0.059(8) 0.021(9) 0.011(7)
C101 0.076(8) 0.098(7) 0.206(12) 0.046(7) 0.019(7) 0.005(6)
C102 0.064(7) 0.120(8) 0.067(7) 0.011(6) 0.018(6) 0.008(6)
C103 0.095(7) 0.053(6) 0.102(8) -0.006(5) 0.017(6) -0.016(6)
C104 0.074(6) 0.049(5) 0.111(7) -0.015(5) 0.013(6) -0.010(5)
C105 0.084(7) 0.069(6) 0.080(6) -0.005(5) 0.030(5) 0.020(5)
C106 0.090(7) 0.067(5) 0.056(6) 0.002(5) 0.018(5) 0.010(5)
C107 0.111(7) 0.075(6) 0.112(8) -0.040(5) -0.015(6) 0.010(6)
C108 0.101(7) 0.109(7) 0.145(9) -0.058(7) -0.048(7) 0.034(6)
Si1 0.185(3) 0.112(2) 0.084(2) -0.0171(18) 0.065(2) -0.0261(19)
Si2 0.0889(19) 0.126(2) 0.105(2) 0.0276(18) 0.0294(16) 0.0094(16)
Si3 0.106(2) 0.113(2) 0.108(2) 0.0005(18) 0.0208(18) 0.0020(16)
Si4 0.236(3) 0.115(2) 0.068(2) -0.0123(17) 0.030(2) 0.008(2)
Si5 0.303(5) 0.131(3) 0.198(4) 0.080(3) 0.120(4) 0.100(3)
Si6 0.148(3) 0.116(2) 0.132(3) 0.0072(19) 0.056(2) -0.0295(19)

loop_
_atom_type_symbol
_atom_type_description
_atom_type_scat_dispersion_real
_atom_type_scat_dispersion_imag
_atom_type_scat_source
C C 0.0033 0.0016 'International Tables Vol C Tables 4.2.6.8 and 6.1.1.4'
H H 0 0 'International Tables Vol C Tables 4.2.6.8 and 6.1.1.4'
Si Si 0.0817 0.0704 'International Tables Vol C Tables 4.2.6.8 and 6.1.1.4'

loop_
_geom_angle_atom_site_label_1
_geom_angle_atom_site_label_2
_geom_angle_atom_site_label_3
_geom_angle
C5 C4 Si1 137.9(6)
C4 C5 C106 123.1(8)
C4 C5 C6 123.3(7)
C106 C5 C6 113.6(7)
C7 C6 C11 121.8(8)
C7 C6 C5 119.8(7)
C11 C6 C5 118.3(7)
C6 C7 Si2 132.8(6)
C16 C11 C12 116.0(7)
C16 C11 C6 121.4(7)
C12 C11 C6 122.6(8)
C11 C12 C13 123.7(7)
C14 C13 C12 117.2(8)
C13 C14 C15 120.7(8)
C13 C14 C17 119.1(8)
C15 C14 C17 120.0(8)
C16 C15 C14 120.3(7)
C11 C16 C15 121.6(8)
C18 C17 C30 120.8(9)
C18 C17 C14 124.2(9)
C30 C17 C14 114.9(9)
C17 C18 C19 119.0(10)
C17 C18 C23 121.9(9)
C19 C18 C23 119.0(9)
C20 C19 C18 125.6(10)
C21 C20 C19 116.0(11)
C20 C21 C22 121.7(11)
C21 C22 C23 121.4(9)
C24 C23 C22 124.7(9)
C24 C23 C18 118.9(9)
C22 C23 C18 116.3(8)
C23 C24 C25 121.1(10)
C23 C24 C31 120.5(9)
C25 C24 C31 118.3(9)
C26 C25 C24 121.8(11)
C26 C25 C30 118.7(10)
C24 C25 C30 119.3(11)
C27 C26 C25 125.1(12)
C26 C27 C28 110.8(15)
C29 C28 C27 126.9(13)
C28 C29 C30 117.0(11)
C17 C30 C29 125.6(10)
C17 C30 C25 117.6(10)
C29 C30 C25 116.7(10)
C36 C31 C32 116.9(8)
C36 C31 C24 124.4(8)
C32 C31 C24 118.7(9)
C33 C32 C31 123.0(8)
C34 C33 C32 118.3(8)
C33 C34 C35 119.4(8)
C33 C34 C37 122.2(8)
C35 C34 C37 118.3(8)
C34 C35 C36 120.9(7)
C31 C36 C35 121.4(8)
C38 C37 C34 121.5(8)
C38 C37 C42 122.2(8)
C34 C37 C42 116.2(7)
C37 C38 Si3 134.3(6)
C43 C42 C47 126.9(8)
C43 C42 C37 119.3(8)
C47 C42 C37 113.8(8)
C42 C43 Si4 134.9(7)
C48 C47 C52 116.0(8)
C48 C47 C42 119.5(9)
C52 C47 C42 124.3(8)
C49 C48 C47 121.3(9)
C48 C49 C50 121.8(9)
C51 C50 C49 117.5(9)
C51 C50 C53 117.4(10)
C49 C50 C53 125.1(10)
C52 C51 C50 120.0(9)
C51 C52 C47 122.7(7)
C54 C53 C66 120.5(10)
C54 C53 C50 116.0(10)
C66 C53 C50 123.0(9)
C53 C54 C59 116.4(9)
C53 C54 C55 123.3(11)
C59 C54 C55 119.5(10)
C56 C55 C54 116.6(10)
C55 C56 C57 128.4(14)
C58 C57 C56 108.6(15)
C57 C58 C59 132.5(12)
C60 C59 C54 122.7(9)
C60 C59 C58 122.8(11)
C54 C59 C58 113.9(10)
C59 C60 C61 119.2(10)
C59 C60 C67 119.9(10)
C61 C60 C67 120.4(10)
C60 C61 C66 121.3(11)
C60 C61 C62 121.4(11)
C66 C61 C62 117.3(10)
C63 C62 C61 123.2(10)
C62 C63 C64 117.3(10)
C65 C64 C63 122.7(9)
C64 C65 C66 118.9(9)
C53 C66 C61 118.6(10)
C53 C66 C65 121.0(11)
C61 C66 C65 120.4(10)
C68 C67 C72 116.3(11)
C68 C67 C60 120.7(11)
C72 C67 C60 123.0(11)
C69 C68 C67 123.1(11)
C68 C69 C70 120.6(9)
C71 C70 C69 115.2(9)
C71 C70 C73 124.3(11)
C69 C70 C73 120.5(10)
C70 C71 C72 124.1(11)
C67 C72 C71 120.8(11)
C74 C73 C70 124.6(8)
C74 C73 C78 118.4(9)
C70 C73 C78 116.9(8)
C73 C74 Si5 127.5(7)
C79 C78 C73 124.7(7)
C79 C78 C83 121.3(7)
C73 C78 C83 114.0(7)
C78 C79 Si6 128.9(6)
C84 C83 C88 119.5(8)
C84 C83 C78 120.3(9)
C88 C83 C78 120.1(8)
C83 C84 C85 123.0(8)
C84 C85 C86 117.4(8)
C87 C86 C85 117.1(8)
C87 C86 C89 124.3(9)
C85 C86 C89 118.6(9)
C86 C87 C88 127.3(9)
C87 C88 C83 115.7(9)
C90 C89 C102 122.7(9)
C90 C89 C86 119.4(8)
C102 C89 C86 117.0(9)
C89 C90 C95 118.0(10)
C89 C90 C91 123.5(11)
C95 C90 C91 118.3(10)
C92 C91 C90 121.8(11)
C93 C92 C91 117.7(13)
C94 C93 C92 121.1(12)
C93 C94 C95 121.0(11)
C94 C95 C96 119.5(10)
C94 C95 C90 119.5(10)
C96 C95 C90 120.8(9)
C97 C96 C95 121.8(9)
C97 C96 C103 122.3(9)
C95 C96 C103 115.4(9)
C96 C97 C98 122.6(10)
C96 C97 C102 117.6(9)
C98 C97 C102 119.7(9)
C99 C98 C97 120.4(9)
C98 C99 C100 122.0(10)
C101 C100 C99 118.5(10)
C100 C101 C102 120.4(9)
C89 C102 C101 123.6(10)
C89 C102 C97 118.2(9)
C101 C102 C97 118.2(9)
C104 C103 C108 118.1(8)
C104 C103 C96 120.8(8)
C108 C103 C96 121.0(8)
C103 C104 C105 121.7(7)
C106 C105 C104 121.4(7)
C105 C106 C107 114.2(7)
C105 C106 C5 122.2(8)
C107 C106 C5 123.3(8)
C106 C107 C108 124.5(7)
C103 C108 C107 119.7(8)
C1 Si1 C4 116.0(4)
C1 Si1 C2 110.6(4)
C4 Si1 C2 109.4(4)
C1 Si1 C3 108.5(5)
C4 Si1 C3 102.7(4)
C2 Si1 C3 109.3(4)
C9 Si2 C8 109.2(4)
C9 Si2 C7 112.2(3)
C8 Si2 C7 113.1(3)
C9 Si2 C10 107.0(4)
C8 Si2 C10 109.3(3)
C7 Si2 C10 105.8(4)
C40 Si3 C38 112.8(3)
C40 Si3 C39 111.3(4)
C38 Si3 C39 113.4(3)
C40 Si3 C41 108.1(4)
C38 Si3 C41 104.4(4)
C39 Si3 C41 106.2(4)
C45 Si4 C46 111.1(5)
C45 Si4 C43 117.8(4)
C46 Si4 C43 109.7(3)
C45 Si4 C44 108.8(5)
C46 Si4 C44 106.6(4)
C43 Si4 C44 101.9(4)
C76 Si5 C75 124.4(6)
C76 Si5 C74 109.3(5)
C75 Si5 C74 120.6(4)
C76 Si5 C77 96.4(8)
C75 Si5 C77 98.7(7)
C74 Si5 C77 98.8(5)
C80 Si6 C81 111.6(5)
C80 Si6 C79 109.4(4)
C81 Si6 C79 115.5(4)
C80 Si6 C82 107.7(4)
C81 Si6 C82 106.3(5)
C79 Si6 C82 105.9(4)

loop_
_geom_bond_atom_site_label_1
_geom_bond_atom_site_label_2
_geom_bond_distance
C1 Si1 1.853(8)
C2 Si1 1.876(7)
C3 Si1 1.952(8)
C4 C5 1.374(8)
C4 Si1 1.826(8)
C5 C106 1.503(8)
C5 C6 1.494(9)
C6 C7 1.378(7)
C6 C11 1.475(8)
C7 Si2 1.869(7)
C8 Si2 1.877(7)
C9 Si2 1.930(7)
C10 Si2 1.870(7)
C11 C16 1.376(8)
C11 C12 1.388(8)
C12 C13 1.423(8)
C13 C14 1.338(8)
C14 C15 1.405(9)
C14 C17 1.528(9)
C15 C16 1.375(9)
C17 C18 1.359(9)
C17 C30 1.393(9)
C18 C19 1.420(10)
C18 C23 1.435(9)
C19 C20 1.380(10)
C20 C21 1.415(12)
C21 C22 1.421(10)
C22 C23 1.453(9)
C23 C24 1.363(9)
C24 C25 1.397(10)
C24 C31 1.475(10)
C25 C26 1.446(12)
C25 C30 1.485(11)
C26 C27 1.404(16)
C27 C28 1.417(16)
C28 C29 1.443(14)
C29 C30 1.464(11)
C31 C36 1.385(9)
C31 C32 1.393(9)
C32 C33 1.417(9)
C33 C34 1.374(8)
C34 C35 1.405(8)
C34 C37 1.531(9)
C35 C36 1.383(8)
C37 C38 1.380(8)
C37 C42 1.508(9)
C38 Si3 1.856(7)
C39 Si3 1.892(7)
C40 Si3 1.867(7)
C41 Si3 1.892(7)
C42 C43 1.337(9)
C42 C47 1.490(9)
C43 Si4 1.872(8)
C44 Si4 1.969(9)
C45 Si4 1.850(9)
C46 Si4 1.866(7)
C47 C48 1.387(9)
C47 C52 1.434(8)
C48 C49 1.361(9)
C49 C50 1.423(10)
C50 C51 1.376(9)
C50 C53 1.542(11)
C51 C52 1.371(8)
C53 C54 1.396(10)
C53 C66 1.393(9)
C54 C59 1.429(10)
C54 C55 1.510(10)
C55 C56 1.482(12)
C56 C57 1.435(16)
C57 C58 1.373(14)
C58 C59 1.537(12)
C59 C60 1.346(10)
C60 C61 1.349(10)
C60 C67 1.464(11)
C61 C66 1.410(10)
C61 C62 1.450(10)
C62 C63 1.333(10)
C63 C64 1.443(11)
C64 C65 1.366(9)
C65 C66 1.418(10)
C67 C68 1.364(10)
C67 C72 1.369(11)
C68 C69 1.396(9)
C69 C70 1.413(10)
C70 C71 1.341(10)
C70 C73 1.486(10)
C71 C72 1.409(11)
C73 C74 1.356(9)
C73 C78 1.532(9)
C74 Si5 1.883(8)
C75 Si5 1.753(10)
C76 Si5 1.654(11)
C77 Si5 2.220(14)
C78 C79 1.374(8)
C78 C83 1.550(9)
C79 Si6 1.843(8)
C80 Si6 1.820(8)
C81 Si6 1.869(8)
C82 Si6 1.890(8)
C83 C84 1.400(9)
C83 C88 1.393(9)
C84 C85 1.370(8)
C85 C86 1.426(9)
C86 C87 1.352(9)
C86 C89 1.508(10)
C87 C88 1.360(9)
C89 C90 1.364(9)
C89 C102 1.410(9)
C90 C95 1.418(9)
C90 C91 1.448(11)
C91 C92 1.393(11)
C92 C93 1.424(13)
C93 C94 1.396(12)
C94 C95 1.405(10)
C95 C96 1.389(10)
C96 C97 1.381(9)
C96 C103 1.520(9)
C97 C98 1.361(9)
C97 C102 1.463(9)
C98 C99 1.329(9)
C99 C100 1.459(10)
C100 C101 1.345(10)
C101 C102 1.415(9)
C103 C104 1.373(8)
C103 C108 1.391(9)
C104 C105 1.402(8)
C105 C106 1.388(8)
C106 C107 1.429(8)
C107 C108 1.348(8)
